data_7210141
loop_
_publ_author_name
'Wang, Ping'
'Fan, Rui-Qing'
'Yang, Yu-Lin'
'Liu, Xin-Rong'
'Xiao, Peng'
'Li, Xin-Yu'
'Hasi, Wuliji'
'Cao, Wen-Wu'

_publ_section_title
;
 1-D helical chain, 2-D layered network and 3-D porous lanthanide--organic
 frameworks based on multiple coordination sites of
 benzimidazole-5,6-dicarboxylic acid: synthesis, crystal structure,
 photoluminescence and thermal stability
;
_journal_issue 22
_journal_name_full CrystEngComm
_journal_page_first 4489
_journal_paper_doi 10.1039/c3ce40184g
_journal_volume 15
_journal_year 2013
_chemical_formula_sum 'C18 H21 Gd N4 O14'
_chemical_formula_weight 674.64
_chemical_name_systematic
;
?
;
_space_group_IT_number 14
_symmetry_cell_setting monoclinic
_symmetry_space_group_name_Hall '-P 2ybc'
_symmetry_space_group_name_H-M 'P 1 21/c 1'
_atom_sites_solution_hydrogens geom
_atom_sites_solution_primary direct
_atom_sites_solution_secondary difmap
_audit_creation_method SHELXL-97
_cell_angle_alpha 90.00
_cell_angle_beta 94.84(3)
_cell_angle_gamma 90.00
_cell_formula_units_Z 4
_cell_length_a 11.227(2)
_cell_length_b 8.9820(18)
_cell_length_c 23.119(5)
_cell_measurement_reflns_used 22175
_cell_measurement_temperature 293(2)
_cell_measurement_theta_max 27.48
_cell_measurement_theta_min 2.99
_cell_volume 2323.0(8)
_computing_cell_refinement 'Bruker SMART'
_computing_data_collection 'Bruker SMART'
_computing_data_reduction 'Bruker SAINT'
_computing_molecular_graphics SHELXP-97
_computing_publication_material SHELXTL
_computing_structure_refinement 'SHELXL-97 (Sheldrick, 1997)'
_computing_structure_solution 'SHELXS-97 (Sheldrick, 1997)'
_diffrn_ambient_temperature 293(2)
_diffrn_measured_fraction_theta_full 0.997
_diffrn_measured_fraction_theta_max 0.997
_diffrn_measurement_device_type 'Bruker Smart APEX CCD area detector'
_diffrn_measurement_method 'phi and omega scans'
_diffrn_radiation_monochromator graphite
_diffrn_radiation_source 'fine-focus sealed tube'
_diffrn_radiation_type MoK\a
_diffrn_radiation_wavelength 0.71073
_diffrn_reflns_av_R_equivalents 0.0372
_diffrn_reflns_av_sigmaI/netI 0.0304
_diffrn_reflns_limit_h_max 14
_diffrn_reflns_limit_h_min -14
_diffrn_reflns_limit_k_max 11
_diffrn_reflns_limit_k_min -11
_diffrn_reflns_limit_l_max 29
_diffrn_reflns_limit_l_min -29
_diffrn_reflns_number 22175
_diffrn_reflns_theta_full 27.48
_diffrn_reflns_theta_max 27.48
_diffrn_reflns_theta_min 2.99
_diffrn_standards_decay_% 0
_diffrn_standards_interval_count 0
_diffrn_standards_interval_time 0
_diffrn_standards_number 0
_exptl_absorpt_coefficient_mu 2.936
_exptl_absorpt_correction_T_max 0.7558
_exptl_absorpt_correction_T_min 0.5000
_exptl_absorpt_correction_type multi-scan
_exptl_absorpt_process_details SADABS
_exptl_crystal_colour colorless
_exptl_crystal_density_diffrn 1.929
_exptl_crystal_density_method 'not measured'
_exptl_crystal_description block
_exptl_crystal_F_000 1332
_exptl_crystal_size_max 0.27
_exptl_crystal_size_mid 0.18
_exptl_crystal_size_min 0.10
_refine_diff_density_max 0.704
_refine_diff_density_min -0.745
_refine_diff_density_rms 0.115
_refine_ls_extinction_method none
_refine_ls_goodness_of_fit_ref 0.797
_refine_ls_hydrogen_treatment mixed
_refine_ls_matrix_type full
_refine_ls_number_parameters 334
_refine_ls_number_reflns 5323
_refine_ls_number_restraints 0
_refine_ls_restrained_S_all 0.797
_refine_ls_R_factor_all 0.0320
_refine_ls_R_factor_gt 0.0274
_refine_ls_shift/su_max 0.015
_refine_ls_shift/su_mean 0.002
_refine_ls_structure_factor_coef Fsqd
_refine_ls_weighting_details 'calc w=1/[\s^2^(Fo^2^)+(0.1000P)^2^+0.0000P] where P=(Fo^2^+2Fc^2^)/3'
_refine_ls_weighting_scheme calc
_refine_ls_wR_factor_gt 0.0906
_refine_ls_wR_factor_ref 0.0962
_reflns_number_gt 4720
_reflns_number_total 5323
_reflns_threshold_expression >2sigma(I)
_cod_data_source_file c3ce40184g.txt
_cod_data_source_block 2
_cod_depositor_comments
;
The following automatic conversions were performed:

'_symmetry_cell_setting' value 'Monoclinic' changed to 'monoclinic'
according to /home/saulius/struct/CIF-dictionaries/cif_core.dic
dictionary named 'cif_core.dic' version 2.4.2 from 2011-04-26.

Automatic conversion script
Id: cif_fix_values 1891 2012-01-12 08:04:46Z andrius 
;
_cod_original_sg_symbol_H-M 'P2(1)/c '
_cod_database_code 7210141

loop_
_symmetry_equiv_pos_as_xyz
'x, y, z'
'-x, y+1/2, -z+1/2'
'-x, -y, -z'
'x, -y-1/2, z-1/2'

loop_
_atom_site_label
_atom_site_type_symbol
_atom_site_fract_x
_atom_site_fract_y
_atom_site_fract_z
_atom_site_U_iso_or_equiv
_atom_site_adp_type
_atom_site_occupancy
_atom_site_symmetry_multiplicity
_atom_site_calc_flag
_atom_site_refinement_flags
Gd1 Gd 0.202119(12) 0.161742(15) 0.264910(6) 0.01780(8) Uani 1 1 d .
O1 O 0.1062(2) -0.0371(3) 0.20804(10) 0.0287(5) Uani 1 1 d .
O2 O 0.2046(2) 0.1245(3) 0.15841(10) 0.0281(5) Uani 1 1 d .
O3 O 0.0222(2) 0.1452(3) 0.31770(12) 0.0293(6) Uani 1 1 d .
O4 O 0.1296(2) 0.3489(3) 0.33297(11) 0.0258(5) Uani 1 1 d .
O5 O 0.2466(2) -0.0743(3) 0.32390(10) 0.0290(5) Uani 1 1 d .
O6 O 0.3056(3) 0.1406(3) 0.36125(12) 0.0365(6) Uani 1 1 d .
O7 O 0.4879(3) -0.3615(3) 0.34401(14) 0.0434(8) Uani 1 1 d .
O8 O 0.5180(2) -0.1197(3) 0.32789(12) 0.0342(6) Uani 1 1 d .
H8 H 0.5408 -0.1505 0.2973 0.051 Uiso 1 1 calc R
O9 O 0.3941(3) 0.0641(4) 0.24669(14) 0.0523(9) Uani 1 1 d .
H9A H 0.4104 0.0893 0.2128 0.078 Uiso 1 1 d R
H9B H 0.4469 0.0991 0.2715 0.078 Uiso 1 1 d R
O10 O 0.3169(2) 0.3765(3) 0.24921(13) 0.0320(5) Uani 1 1 d .
H10A H 0.2864 0.4224 0.2194 0.048 Uiso 1 1 d R
H10C H 0.3172 0.4332 0.2787 0.048 Uiso 1 1 d R
O11 O 0.0488(3) 0.3235(3) 0.21274(12) 0.0335(6) Uani 1 1 d .
H11B H -0.0188 0.2805 0.2114 0.050 Uiso 1 1 d R
H11C H 0.0451 0.4058 0.2307 0.050 Uiso 1 1 d R
N1 N 0.0364(3) -0.2997(4) -0.05036(13) 0.0319(6) Uani 1 1 d .
H1A H -0.0088 -0.3727 -0.0623 0.038 Uiso 1 1 calc R
N2 N 0.1680(3) -0.1123(4) -0.04993(12) 0.0286(6) Uani 1 1 d .
N3 N 0.3336(3) -0.0961(4) 0.57751(12) 0.0301(6) Uani 1 1 d .
N4 N 0.4699(3) -0.2682(4) 0.57307(12) 0.0301(6) Uani 1 1 d .
H4A H 0.5208 -0.3366 0.5837 0.036 Uiso 1 1 calc R
C1 C 0.1072(3) -0.2187(5) -0.08072(15) 0.0318(7) Uani 1 1 d .
H1B H 0.1143 -0.2341 -0.1201 0.038 Uiso 1 1 calc R
C2 C 0.0515(3) -0.2406(4) 0.00492(14) 0.0254(6) Uani 1 1 d .
C3 C -0.0011(3) -0.2799(4) 0.05488(15) 0.0283(7) Uani 1 1 d .
H3B H -0.0532 -0.3604 0.0550 0.034 Uiso 1 1 calc R
C4 C 0.0260(3) -0.1964(4) 0.10466(14) 0.0228(6) Uani 1 1 d .
C5 C 0.1088(3) -0.0772(4) 0.10572(13) 0.0225(6) Uani 1 1 d .
C6 C 0.1635(3) -0.0395(4) 0.05610(14) 0.0247(6) Uani 1 1 d .
H6A H 0.2179 0.0386 0.0562 0.030 Uiso 1 1 calc R
C7 C 0.1342(3) -0.1224(4) 0.00621(13) 0.0224(6) Uani 1 1 d .
C8 C 0.1417(3) 0.0081(4) 0.16011(14) 0.0228(6) Uani 1 1 d .
C9 C 0.0440(3) 0.2648(4) 0.34459(13) 0.0218(6) Uani 1 1 d .
C10 C 0.4045(4) -0.1927(5) 0.60792(16) 0.0350(8) Uani 1 1 d .
H10B H 0.4074 -0.2051 0.6479 0.042 Uiso 1 1 calc R
C11 C 0.3567(3) -0.1093(4) 0.51927(14) 0.0235(6) Uani 1 1 d .
C12 C 0.3115(3) -0.0320(4) 0.47043(14) 0.0257(6) Uani 1 1 d .
H12A H 0.2562 0.0445 0.4727 0.031 Uiso 1 1 calc R
C13 C 0.3524(3) -0.0740(4) 0.41815(13) 0.0219(6) Uani 1 1 d .
C14 C 0.4392(3) -0.1880(4) 0.41522(14) 0.0232(6) Uani 1 1 d .
C15 C 0.4850(3) -0.2620(4) 0.46445(14) 0.0254(6) Uani 1 1 d .
H15A H 0.5415 -0.3372 0.4626 0.030 Uiso 1 1 calc R
C16 C 0.4434(3) -0.2196(4) 0.51700(14) 0.0242(6) Uani 1 1 d .
C17 C 0.2985(3) 0.0015(4) 0.36411(14) 0.0235(6) Uani 1 1 d .
C18 C 0.4843(3) -0.2269(4) 0.35684(14) 0.0235(6) Uani 1 1 d .
OW1 O 0.1730(3) 0.1017(4) 0.60651(16) 0.0587(10) Uani 1 1 d .
HW1A H 0.2347 0.0491 0.6024 0.088 Uiso 1 1 d R
HW1C H 0.1605 0.1054 0.6422 0.088 Uiso 1 1 d R
OW2 O 0.3450(2) 0.4529(3) 0.39520(11) 0.0307(5) Uani 1 1 d .
HW2B H 0.2863 0.4361 0.3704 0.046 Uiso 1 1 d R
HW2C H 0.3263 0.5206 0.4184 0.046 Uiso 1 1 d R
OW3 O 0.2402(5) 0.6624(4) 0.2352(2) 0.0743(13) Uani 1 1 d .
HW3A H 0.2552 0.7059 0.2677 0.111 Uiso 1 1 d R
HW3B H 0.2971 0.6778 0.2139 0.111 Uiso 1 1 d R

loop_
_atom_site_aniso_label
_atom_site_aniso_U_11
_atom_site_aniso_U_22
_atom_site_aniso_U_33
_atom_site_aniso_U_23
_atom_site_aniso_U_13
_atom_site_aniso_U_12
Gd1 0.01986(11) 0.01957(11) 0.01439(11) -0.00102(5) 0.00393(7) -0.00100(5)
O1 0.0367(13) 0.0328(13) 0.0173(10) -0.0037(9) 0.0063(10) -0.0105(10)
O2 0.0397(13) 0.0235(11) 0.0216(11) -0.0031(9) 0.0046(10) -0.0112(10)
O3 0.0324(13) 0.0292(13) 0.0276(13) -0.0054(10) 0.0100(11) -0.0074(9)
O4 0.0242(12) 0.0310(13) 0.0230(12) -0.0044(9) 0.0072(10) -0.0024(8)
O5 0.0373(13) 0.0273(12) 0.0219(11) 0.0018(9) -0.0008(10) -0.0045(10)
O6 0.0532(17) 0.0263(13) 0.0271(13) -0.0010(10) -0.0138(12) 0.0037(11)
O7 0.062(2) 0.0330(14) 0.0388(16) -0.0083(12) 0.0268(15) -0.0031(13)
O8 0.0391(14) 0.0356(14) 0.0305(13) 0.0061(12) 0.0182(12) 0.0053(12)
O9 0.0442(16) 0.071(2) 0.0456(16) 0.0353(16) 0.0263(14) 0.0277(15)
O10 0.0340(13) 0.0288(13) 0.0353(13) 0.0000(12) 0.0156(11) -0.0028(11)
O11 0.0359(14) 0.0374(15) 0.0277(13) 0.0016(10) 0.0066(11) 0.0086(10)
N1 0.0356(16) 0.0390(17) 0.0217(14) -0.0101(13) 0.0048(12) -0.0098(13)
N2 0.0353(16) 0.0338(16) 0.0176(13) -0.0015(12) 0.0071(11) 0.0003(13)
N3 0.0392(16) 0.0361(17) 0.0156(12) -0.0009(12) 0.0058(11) 0.0027(13)
N4 0.0369(15) 0.0330(16) 0.0198(13) 0.0034(12) -0.0008(11) 0.0045(12)
C1 0.0365(18) 0.041(2) 0.0183(15) -0.0061(15) 0.0053(14) -0.0001(16)
C2 0.0271(15) 0.0270(16) 0.0224(15) -0.0053(13) 0.0052(12) -0.0023(13)
C3 0.0305(16) 0.0318(18) 0.0231(15) -0.0023(14) 0.0051(13) -0.0108(14)
C4 0.0221(15) 0.0257(15) 0.0215(15) -0.0014(13) 0.0064(12) -0.0022(12)
C5 0.0256(15) 0.0232(15) 0.0189(14) -0.0011(12) 0.0031(12) -0.0010(12)
C6 0.0285(15) 0.0260(16) 0.0204(14) -0.0015(12) 0.0070(12) -0.0053(12)
C7 0.0257(15) 0.0255(15) 0.0170(14) -0.0008(12) 0.0083(12) -0.0023(13)
C8 0.0251(14) 0.0241(15) 0.0195(14) -0.0010(12) 0.0033(12) -0.0031(12)
C9 0.0220(14) 0.0255(16) 0.0183(14) 0.0010(12) 0.0044(11) 0.0036(12)
C10 0.048(2) 0.0369(19) 0.0201(16) 0.0001(15) 0.0015(16) 0.0021(17)
C11 0.0262(15) 0.0264(16) 0.0183(14) -0.0049(12) 0.0034(12) 0.0021(13)
C12 0.0254(15) 0.0299(17) 0.0218(14) -0.0024(13) 0.0023(12) 0.0064(13)
C13 0.0210(14) 0.0235(15) 0.0212(14) 0.0015(12) 0.0012(12) 0.0015(11)
C14 0.0275(16) 0.0220(14) 0.0206(15) -0.0013(12) 0.0042(13) 0.0008(12)
C15 0.0250(15) 0.0245(16) 0.0270(16) -0.0012(13) 0.0037(13) 0.0067(12)
C16 0.0262(15) 0.0271(17) 0.0190(15) 0.0015(13) 0.0007(12) 0.0036(13)
C17 0.0249(14) 0.0274(16) 0.0189(14) 0.0013(12) 0.0055(12) 0.0003(12)
C18 0.0235(15) 0.0289(17) 0.0193(14) -0.0038(12) 0.0089(12) 0.0009(12)
OW1 0.0534(19) 0.061(2) 0.058(2) -0.0289(18) -0.0161(16) 0.0280(17)
OW2 0.0368(13) 0.0267(12) 0.0284(12) -0.0057(10) 0.0012(10) 0.0011(10)
OW3 0.074(3) 0.044(2) 0.104(4) -0.0024(19) -0.003(3) 0.0195(17)

loop_
_atom_type_symbol
_atom_type_description
_atom_type_scat_dispersion_real
_atom_type_scat_dispersion_imag
_atom_type_scat_source
C C 0.0033 0.0016 'International Tables Vol C Tables 4.2.6.8 and 6.1.1.4'
H H 0.0000 0.0000 'International Tables Vol C Tables 4.2.6.8 and 6.1.1.4'
N N 0.0061 0.0033 'International Tables Vol C Tables 4.2.6.8 and 6.1.1.4'
O O 0.0106 0.0060 'International Tables Vol C Tables 4.2.6.8 and 6.1.1.4'
Gd Gd -0.1653 3.9035 'International Tables Vol C Tables 4.2.6.8 and 6.1.1.4'

loop_
_geom_angle_atom_site_label_1
_geom_angle_atom_site_label_2
_geom_angle_atom_site_label_3
_geom_angle
_geom_angle_site_symmetry_1
_geom_angle_site_symmetry_3
O10 Gd1 O9 76.21(11) . .
O10 Gd1 O1 137.98(9) . .
O9 Gd1 O1 90.01(12) . .
O10 Gd1 O6 88.84(10) . .
O9 Gd1 O6 76.42(11) . .
O1 Gd1 O6 126.68(9) . .
O10 Gd1 O3 127.50(9) . .
O9 Gd1 O3 148.90(9) . .
O1 Gd1 O3 82.98(8) . .
O6 Gd1 O3 83.64(11) . .
O10 Gd1 O11 79.21(10) . .
O9 Gd1 O11 136.45(9) . .
O1 Gd1 O11 84.81(9) . .
O6 Gd1 O11 138.42(9) . .
O3 Gd1 O11 73.21(9) . .
O10 Gd1 O4 75.97(9) . .
O9 Gd1 O4 134.91(12) . .
O1 Gd1 O4 133.57(8) . .
O6 Gd1 O4 68.27(9) . .
O3 Gd1 O4 53.00(8) . .
O11 Gd1 O4 70.21(9) . .
O10 Gd1 O2 84.60(9) . .
O9 Gd1 O2 72.03(10) . .
O1 Gd1 O2 53.39(8) . .
O6 Gd1 O2 148.43(10) . .
O3 Gd1 O2 124.28(9) . .
O11 Gd1 O2 70.34(9) . .
O4 Gd1 O2 138.51(9) . .
O10 Gd1 O5 132.55(9) . .
O9 Gd1 O5 69.58(9) . .
O1 Gd1 O5 74.60(8) . .
O6 Gd1 O5 52.24(8) . .
O3 Gd1 O5 79.36(9) . .
O11 Gd1 O5 147.43(9) . .
O4 Gd1 O5 106.49(8) . .
O2 Gd1 O5 113.57(8) . .
O10 Gd1 C9 102.35(9) . .
O9 Gd1 C9 149.29(10) . .
O1 Gd1 C9 108.77(9) . .
O6 Gd1 C9 72.88(10) . .
O3 Gd1 C9 26.37(9) . .
O11 Gd1 C9 71.14(9) . .
O4 Gd1 C9 26.72(9) . .
O2 Gd1 C9 138.68(9) . .
O5 Gd1 C9 91.67(9) . .
O10 Gd1 C8 111.21(10) . .
O9 Gd1 C8 79.91(11) . .
O1 Gd1 C8 26.79(8) . .
O6 Gd1 C8 144.14(9) . .
O3 Gd1 C8 104.44(9) . .
O11 Gd1 C8 76.27(9) . .
O4 Gd1 C8 143.75(9) . .
O2 Gd1 C8 26.61(8) . .
O5 Gd1 C8 94.29(9) . .
C9 Gd1 C8 127.05(9) . .
O10 Gd1 C17 111.19(10) . .
O9 Gd1 C17 70.73(9) . .
O1 Gd1 C17 100.76(9) . .
O6 Gd1 C17 26.04(9) . .
O3 Gd1 C17 80.85(9) . .
O11 Gd1 C17 152.64(9) . .
O4 Gd1 C17 87.39(9) . .
O2 Gd1 C17 134.04(9) . .
O5 Gd1 C17 26.21(9) . .
C9 Gd1 C17 81.77(9) . .
C8 Gd1 C17 119.53(10) . .
C8 O1 Gd1 94.56(19) . .
C8 O2 Gd1 91.58(19) . .
C9 O3 Gd1 93.46(19) . .
C9 O4 Gd1 91.49(19) . .
C17 O5 Gd1 90.2(2) . .
C17 O6 Gd1 95.6(2) . .
C18 O8 H8 109.5 . .
Gd1 O9 H9A 109.3 . .
Gd1 O9 H9B 109.4 . .
H9A O9 H9B 109.5 . .
Gd1 O10 H10A 109.4 . .
Gd1 O10 H10C 109.4 . .
H10A O10 H10C 109.5 . .
Gd1 O11 H11B 109.4 . .
Gd1 O11 H11C 109.3 . .
H11B O11 H11C 109.5 . .
C1 N1 C2 104.3(3) . .
C1 N1 H1A 127.8 . .
C2 N1 H1A 127.8 . .
C1 N2 C7 106.4(3) . .
C10 N3 C11 107.5(3) . .
C10 N4 C16 108.9(3) . .
C10 N4 H4A 125.6 . .
C16 N4 H4A 125.6 . .
N1 C1 N2 114.3(3) . .
N1 C1 H1B 122.8 . .
N2 C1 H1B 122.8 . .
N1 C2 C3 130.2(3) . .
N1 C2 C7 109.8(3) . .
C3 C2 C7 120.0(3) . .
C4 C3 C2 118.4(3) . .
C4 C3 H3B 120.8 . .
C2 C3 H3B 120.8 . .
C3 C4 C5 121.4(3) . .
C3 C4 C9 115.4(3) . 2_545
C5 C4 C9 123.1(3) . 2_545
C6 C5 C4 120.4(3) . .
C6 C5 C8 118.4(3) . .
C4 C5 C8 121.2(3) . .
C5 C6 C7 117.7(3) . .
C5 C6 H6A 121.2 . .
C7 C6 H6A 121.2 . .
N2 C7 C6 132.7(3) . .
N2 C7 C2 105.2(3) . .
C6 C7 C2 122.1(3) . .
O2 C8 O1 120.5(3) . .
O2 C8 C5 119.9(3) . .
O1 C8 C5 119.7(3) . .
O2 C8 Gd1 61.82(17) . .
O1 C8 Gd1 58.65(16) . .
C5 C8 Gd1 178.2(2) . .
O3 C9 O4 121.6(3) . .
O3 C9 C4 119.4(3) . 2
O4 C9 C4 118.8(3) . 2
O3 C9 Gd1 60.17(17) . .
O4 C9 Gd1 61.79(16) . .
C4 C9 Gd1 169.4(2) 2 .
N4 C10 N3 110.4(3) . .
N4 C10 H10B 124.8 . .
N3 C10 H10B 124.8 . .
C12 C11 C16 122.4(3) . .
C12 C11 N3 131.1(3) . .
C16 C11 N3 106.5(3) . .
C13 C12 C11 116.8(3) . .
C13 C12 H12A 121.6 . .
C11 C12 H12A 121.6 . .
C12 C13 C14 121.3(3) . .
C12 C13 C17 117.6(3) . .
C14 C13 C17 121.0(3) . .
C15 C14 C13 121.2(3) . .
C15 C14 C18 119.5(3) . .
C13 C14 C18 119.3(3) . .
C14 C15 C16 117.3(3) . .
C14 C15 H15A 121.3 . .
C16 C15 H15A 121.3 . .
N4 C16 C15 132.3(3) . .
N4 C16 C11 106.7(3) . .
C15 C16 C11 121.0(3) . .
O6 C17 O5 122.0(3) . .
O6 C17 C13 118.1(3) . .
O5 C17 C13 120.0(3) . .
O6 C17 Gd1 58.33(18) . .
O5 C17 Gd1 63.64(18) . .
C13 C17 Gd1 176.4(2) . .
O7 C18 O8 127.1(3) . .
O7 C18 C14 117.0(3) . .
O8 C18 C14 115.9(3) . .
HW1A OW1 HW1C 109.5 . .
HW2B OW2 HW2C 109.5 . .
HW3A OW3 HW3B 109.5 . .

loop_
_geom_bond_atom_site_label_1
_geom_bond_atom_site_label_2
_geom_bond_distance
_geom_bond_site_symmetry_2
Gd1 O10 2.365(3) .
Gd1 O9 2.397(3) .
Gd1 O1 2.417(2) .
Gd1 O6 2.431(3) .
Gd1 O3 2.451(3) .
Gd1 O11 2.486(3) .
Gd1 O4 2.486(2) .
Gd1 O2 2.487(2) .
Gd1 O5 2.547(3) .
Gd1 C9 2.820(3) .
Gd1 C8 2.821(3) .
Gd1 C17 2.843(3) .
O1 C8 1.275(4) .
O2 C8 1.264(4) .
O3 C9 1.255(4) .
O4 C9 1.269(4) .
O5 C17 1.255(4) .
O6 C17 1.254(4) .
O7 C18 1.247(4) .
O8 C18 1.249(4) .
O8 H8 0.8200 .
O9 H9A 0.8502 .
O9 H9B 0.8498 .
O10 H10A 0.8500 .
O10 H10C 0.8501 .
O11 H11B 0.8500 .
O11 H11C 0.8502 .
N1 C1 1.322(5) .
N1 C2 1.381(4) .
N1 H1A 0.8600 .
N2 C1 1.343(5) .
N2 C7 1.386(4) .
N3 C10 1.337(5) .
N3 C11 1.398(4) .
N4 C10 1.322(5) .
N4 C16 1.376(4) .
N4 H4A 0.8600 .
C1 H1B 0.9300 .
C2 C3 1.386(5) .
C2 C7 1.409(5) .
C3 C4 1.386(5) .
C3 H3B 0.9300 .
C4 C5 1.417(4) .
C4 C9 1.507(4) 2_545
C5 C6 1.388(4) .
C5 C8 1.492(4) .
C6 C7 1.389(5) .
C6 H6A 0.9300 .
C9 C4 1.507(4) 2
C10 H10B 0.9300 .
C11 C12 1.385(5) .
C11 C16 1.392(5) .
C12 C13 1.381(4) .
C12 H12A 0.9300 .
C13 C14 1.420(4) .
C13 C17 1.503(4) .
C14 C15 1.380(5) .
C14 C18 1.522(4) .
C15 C16 1.392(4) .
C15 H15A 0.9300 .
OW1 HW1A 0.8501 .
OW1 HW1C 0.8499 .
OW2 HW2B 0.8501 .
OW2 HW2C 0.8500 .
OW3 HW3A 0.8497 .
OW3 HW3B 0.8501 .
